data_2203384
loop_
_publ_author_name
' Rafizadeh, Masoud'
'Ranjbar, M.'
' Amani, V.'

_publ_section_title
;
 Dihydronium 2,6-diaminopyridinium
 tris(2,6-pyridinedicarboxylato)ytterbate(III) dihydrate
;
_journal_issue 4
_journal_name_full 'Acta Crystallographica Section E'
_journal_page_first m479
_journal_page_last m481
_journal_paper_doi 10.1107/S1600536804006415
_journal_volume 60
_journal_year 2004
_chemical_formula_iupac '(H5 O2) (C5 H8 N3)2 [Yb (C7 H3 N1 O4)3], 2H2 O'
_chemical_formula_moiety '2C5 H8 N3 +, H5 O2 +, C21 H9 N3 O12 Yb 3-, 2 H2 O'
_chemical_formula_sum 'C31 H34 N9 O16 Yb'
_chemical_formula_weight 961.71
_chemical_name_systematic
;
Dihydronium 2,6-diaminopyridinium
tris(2,6-pyridinedicarboxylato)ytterbate(III) dihydrate
;
_space_group_IT_number 13
_symmetry_cell_setting monoclinic
_symmetry_space_group_name_Hall '-P 2yac'
_symmetry_space_group_name_H-M 'P 1 2/n 1'
_atom_sites_solution_hydrogens difmap
_atom_sites_solution_primary direct
_atom_sites_solution_secondary difmap
_audit_creation_method SHELXL-97
_cell_angle_alpha 90.00
_cell_angle_beta 94.9530(10)
_cell_angle_gamma 90.00
_cell_formula_units_Z 2
_cell_length_a 9.6357(5)
_cell_length_b 10.5295(5)
_cell_length_c 17.7932(9)
_cell_measurement_reflns_used 9085
_cell_measurement_temperature 115(2)
_cell_measurement_theta_max 30.0
_cell_measurement_theta_min 2.3
_cell_volume 1798.54(16)
_computing_cell_refinement 'SAINT-Plus (Bruker, 1998)'
_computing_data_collection 'SMART (Bruker, 1998)'
_computing_data_reduction SAINT-Plus
_computing_molecular_graphics SHELXTL
_computing_publication_material SHELXTL
_computing_structure_refinement SHELXTL
_computing_structure_solution 'SHELXTL (Sheldrick, 1998)'
_diffrn_ambient_temperature 115(2)
_diffrn_measured_fraction_theta_full 0.950
_diffrn_measured_fraction_theta_max 0.950
_diffrn_measurement_device_type 'Bruker SMART 1000 CCD area-detector'
_diffrn_measurement_method '\f and \w'
_diffrn_radiation_monochromator graphite
_diffrn_radiation_source 'normal-focus sealed tube'
_diffrn_radiation_type MoK\a
_diffrn_radiation_wavelength 0.71073
_diffrn_reflns_av_R_equivalents 0.0319
_diffrn_reflns_av_sigmaI/netI 0.0535
_diffrn_reflns_limit_h_max 13
_diffrn_reflns_limit_h_min -13
_diffrn_reflns_limit_k_max 14
_diffrn_reflns_limit_k_min -11
_diffrn_reflns_limit_l_max 24
_diffrn_reflns_limit_l_min -24
_diffrn_reflns_number 16540
_diffrn_reflns_theta_full 30.04
_diffrn_reflns_theta_max 30.04
_diffrn_reflns_theta_min 2.25
_diffrn_standards_number 0
_exptl_absorpt_coefficient_mu 2.688
_exptl_absorpt_correction_T_max 0.695
_exptl_absorpt_correction_T_min 0.552
_exptl_absorpt_correction_type multi-scan
_exptl_absorpt_process_details '(SADABS; Sheldrick, 1998)'
_exptl_crystal_colour yellow
_exptl_crystal_density_diffrn 1.776
_exptl_crystal_density_method 'not measured'
_exptl_crystal_description prism
_exptl_crystal_F_000 962
_exptl_crystal_size_max 0.25
_exptl_crystal_size_mid 0.20
_exptl_crystal_size_min 0.15
_refine_diff_density_max 3.831
_refine_diff_density_min -0.732
_refine_ls_extinction_method none
_refine_ls_goodness_of_fit_ref 0.894
_refine_ls_hydrogen_treatment constr
_refine_ls_matrix_type full
_refine_ls_number_parameters 259
_refine_ls_number_reflns 5008
_refine_ls_number_restraints 0
_refine_ls_restrained_S_all 0.894
_refine_ls_R_factor_all 0.0357
_refine_ls_R_factor_gt 0.0283
_refine_ls_shift/su_max 0.000
_refine_ls_shift/su_mean 0.000
_refine_ls_structure_factor_coef Fsqd
_refine_ls_weighting_details 'calc w = 1/[\s^2^(Fo^2^)+(0.0305P)^2^] where P = (Fo^2^+2Fc^2^)/3'
_refine_ls_weighting_scheme calc
_refine_ls_wR_factor_gt 0.0579
_refine_ls_wR_factor_ref 0.0589
_reflns_number_gt 4154
_reflns_number_total 5008
_reflns_threshold_expression I>2\s(I)
_cod_data_source_file cf6321.cif
_cod_data_source_block I
_cod_depositor_comments
;
The following automatic conversions were performed:
'_symmetry_cell_setting' value 'Monoclinic' changed to 'monoclinic'
according to '/home/saulius/struct/CIF-dictionaries/cif_core.dic'
dictionary named 'cif_core.dic' version 2.4.1 from 2010-06-29.

Automatic conversion script
Id: cif_fix_enum 1527 2010-12-29 10:47:43Z saulius 

The following automatic conversions were performed:

'_symmetry_cell_setting' value 'Monoclinic' changed to 'monoclinic'
according to /home/saulius/struct/CIF-dictionaries/cif_core.dic
dictionary named 'cif_core.dic' version 2.4.1 from 2010-06-29.

Automatic conversion script
Id: cif_fix_values 1715 2011-07-08 13:25:40Z adriana 
;
_cod_original_sg_symbol_H-M 'P 2/n'
_cod_database_code 2203384
_cod_database_fobs_code 2203384

loop_
_symmetry_equiv_pos_as_xyz
'x, y, z'
'-x+1/2, y, -z+1/2'
'-x, -y, -z'
'x-1/2, -y, z-1/2'

loop_
_atom_site_label
_atom_site_fract_x
_atom_site_fract_y
_atom_site_fract_z
_atom_site_U_iso_or_equiv
_atom_site_adp_type
_atom_site_calc_flag
_atom_site_refinement_flags
_atom_site_occupancy
_atom_site_type_symbol
Yb1 0.7500 0.027931(18) 0.2500 0.01593(5) Uani d S 1 Yb
O1 0.82900(18) -0.0390(2) 0.13504(9) 0.0184(4) Uani d . 1 O
O2 0.8354(2) -0.0208(2) 0.01031(10) 0.0254(4) Uani d . 1 O
O3 0.58909(19) 0.18982(19) 0.27676(10) 0.0190(4) Uani d . 1 O
O4 0.4469(2) 0.35061(19) 0.23967(11) 0.0218(4) Uani d . 1 O
O5 0.53391(18) -0.06764(19) 0.20744(10) 0.0195(4) Uani d . 1 O
O6 0.4042(2) -0.2378(2) 0.17286(12) 0.0274(5) Uani d . 1 O
N1 0.6447(2) 0.1410(2) 0.13920(12) 0.0151(4) Uani d . 1 N
N2 0.7500 -0.2062(3) 0.2500 0.0163(6) Uani d S 1 N
C1 0.6731(3) 0.1044(3) 0.07066(14) 0.0169(5) Uani d . 1 C
C2 0.6030(3) 0.1536(3) 0.00565(15) 0.0222(6) Uani d . 1 C
H2A 0.6238 0.1251 -0.0428 0.027 Uiso calc R 1 H
C3 0.5023(3) 0.2451(3) 0.01317(15) 0.0265(7) Uani d . 1 C
H3A 0.4520 0.2800 -0.0303 0.032 Uiso calc R 1 H
C4 0.4751(3) 0.2857(3) 0.08481(15) 0.0225(6) Uani d . 1 C
H4A 0.4080 0.3500 0.0912 0.027 Uiso calc R 1 H
C5 0.5482(3) 0.2298(3) 0.14642(14) 0.0164(5) Uani d . 1 C
C6 0.7879(3) 0.0071(3) 0.07082(14) 0.0183(6) Uani d . 1 C
C7 0.5245(3) 0.2606(3) 0.22722(15) 0.0165(5) Uani d . 1 C
C8 0.6366(3) -0.2702(3) 0.22362(14) 0.0177(5) Uani d . 1 C
C9 0.6330(3) -0.4014(3) 0.22093(17) 0.0253(6) Uani d . 1 C
H9A 0.5525 -0.4449 0.1998 0.030 Uiso calc R 1 H
C10 0.7500 -0.4679(5) 0.2500 0.0287(9) Uani d S 1 C
H10A 0.7500 -0.5581 0.2500 0.034 Uiso calc SR 1 H
C11 0.5127(3) -0.1876(3) 0.19887(15) 0.0184(6) Uani d . 1 C
N3 0.3952(2) 0.4097(3) 0.38226(13) 0.0214(5) Uani d . 1 N
H3N 0.4199 0.3929 0.3354 0.026 Uiso d R 1 H
N4 0.4650(3) 0.2117(3) 0.42549(14) 0.0283(6) Uani d . 1 N
H4NA 0.4909 0.2036 0.3804 0.034 Uiso d R 1 H
H4NB 0.4435 0.1421 0.4573 0.034 Uiso d R 1 H
N5 0.3481(3) 0.6060(3) 0.32954(16) 0.0342(6) Uani d . 1 N
H5NA 0.3735 0.5807 0.2837 0.041 Uiso d R 1 H
H5NB 0.3149 0.6773 0.3310 0.041 Uiso d R 1 H
C12 0.4050(3) 0.3232(3) 0.43910(15) 0.0222(6) Uani d . 1 C
C13 0.3559(3) 0.3568(3) 0.50789(17) 0.0280(7) Uani d . 1 C
H13A 0.3594 0.2981 0.5485 0.034 Uiso calc R 1 H
C14 0.3025(3) 0.4764(4) 0.51564(16) 0.0299(7) Uani d . 1 C
H14A 0.2688 0.4995 0.5624 0.036 Uiso calc R 1 H
C15 0.2958(3) 0.5654(3) 0.45725(18) 0.0306(7) Uani d . 1 C
H15A 0.2590 0.6480 0.4637 0.037 Uiso calc R 1 H
C16 0.3452(3) 0.5287(3) 0.38924(15) 0.0236(5) Uani d . 1 C
O1W 0.2911(2) 0.0459(2) 0.18735(13) 0.0344(5) Uani d . 1 O
H1WA 0.3579 0.0149 0.1933 0.041 Uiso d R 1 H
H1WB 0.2237 -0.0122 0.1678 0.041 Uiso d R 1 H
H1WC 0.2500 0.0354 0.2500 0.041 Uiso d SR 1 H
O2W 0.1077(2) 0.8913(2) 0.11804(12) 0.0332(5) Uani d . 1 O
H2WA 0.1224 0.9186 0.0716 0.040 Uiso d R 1 H
H2WB 0.0218 0.9105 0.1246 0.040 Uiso d R 1 H

loop_
_atom_site_aniso_label
_atom_site_aniso_U_11
_atom_site_aniso_U_22
_atom_site_aniso_U_33
_atom_site_aniso_U_12
_atom_site_aniso_U_13
_atom_site_aniso_U_23
Yb1 0.01515(7) 0.01487(9) 0.01804(8) 0.000 0.00296(5) 0.000
O1 0.0187(8) 0.0180(11) 0.0190(8) 0.0037(8) 0.0041(6) -0.0008(8)
O2 0.0293(10) 0.0288(12) 0.0195(9) 0.0062(9) 0.0099(7) -0.0024(9)
O3 0.0219(9) 0.0172(11) 0.0183(9) 0.0038(8) 0.0036(7) -0.0002(8)
O4 0.0245(10) 0.0166(11) 0.0251(10) 0.0052(8) 0.0058(8) -0.0027(8)
O5 0.0153(8) 0.0166(11) 0.0264(10) -0.0003(7) 0.0007(7) 0.0005(8)
O6 0.0195(10) 0.0255(13) 0.0358(12) -0.0055(9) -0.0045(8) -0.0023(9)
N1 0.0152(10) 0.0132(12) 0.0171(10) -0.0014(8) 0.0030(8) 0.0006(8)
N2 0.0165(14) 0.0162(18) 0.0166(14) 0.000 0.0032(11) 0.000
C1 0.0167(12) 0.0151(15) 0.0195(12) -0.0029(10) 0.0046(9) 0.0006(10)
C2 0.0219(13) 0.0276(18) 0.0172(12) -0.0002(11) 0.0031(10) 0.0001(11)
C3 0.0231(13) 0.034(2) 0.0224(15) 0.0047(12) -0.0004(11) 0.0054(13)
C4 0.0214(13) 0.0228(17) 0.0233(13) 0.0038(11) 0.0025(10) 0.0021(11)
C5 0.0150(11) 0.0150(15) 0.0197(12) -0.0024(10) 0.0043(9) 0.0004(10)
C6 0.0156(11) 0.0197(18) 0.0200(12) -0.0032(10) 0.0036(9) -0.0034(10)
C7 0.0134(11) 0.0147(15) 0.0219(13) -0.0023(10) 0.0034(9) -0.0014(11)
C8 0.0175(12) 0.0168(15) 0.0191(12) -0.0018(10) 0.0036(10) 0.0001(10)
C9 0.0228(14) 0.0179(17) 0.0355(16) -0.0044(12) 0.0038(11) -0.0033(13)
C10 0.0263(19) 0.014(2) 0.046(2) 0.000 0.0041(17) 0.000
C11 0.0181(12) 0.0174(16) 0.0199(13) -0.0012(11) 0.0024(10) 0.0003(11)
N3 0.0220(11) 0.0194(14) 0.0234(12) 0.0012(10) 0.0052(9) -0.0020(10)
N4 0.0349(14) 0.0224(15) 0.0290(13) 0.0029(11) 0.0104(11) 0.0046(11)
N5 0.0429(16) 0.0240(16) 0.0370(15) 0.0123(13) 0.0115(12) 0.0040(12)
C12 0.0192(13) 0.0230(17) 0.0247(14) -0.0020(12) 0.0027(10) 0.0005(12)
C13 0.0260(15) 0.033(2) 0.0252(15) -0.0014(13) 0.0031(11) 0.0002(13)
C14 0.0253(13) 0.041(2) 0.0240(13) -0.0004(15) 0.0064(10) -0.0093(14)
C15 0.0259(14) 0.031(2) 0.0355(16) 0.0046(13) 0.0078(12) -0.0104(13)
C16 0.0202(12) 0.0211(15) 0.0298(13) 0.0027(13) 0.0036(10) -0.0030(14)
O1W 0.0190(10) 0.0283(15) 0.0558(14) 0.0004(9) 0.0028(9) -0.0038(11)
O2W 0.0251(11) 0.0407(16) 0.0342(12) 0.0063(10) 0.0053(9) 0.0072(10)

loop_
_atom_type_symbol
_atom_type_description
_atom_type_scat_dispersion_real
_atom_type_scat_dispersion_imag
_atom_type_scat_source
C C 0.0033 0.0016 'International Tables Vol C Tables 4.2.6.8 and 6.1.1.4'
H H 0.0000 0.0000 'International Tables Vol C Tables 4.2.6.8 and 6.1.1.4'
N N 0.0061 0.0033 'International Tables Vol C Tables 4.2.6.8 and 6.1.1.4'
O O 0.0106 0.0060 'International Tables Vol C Tables 4.2.6.8 and 6.1.1.4'
Yb Yb -0.3850 5.5486 'International Tables Vol C Tables 4.2.6.8 and 6.1.1.4'

loop_
_geom_angle_atom_site_label_1
_geom_angle_atom_site_label_2
_geom_angle_atom_site_label_3
_geom_angle_site_symmetry_1
_geom_angle_site_symmetry_3
_geom_angle
_geom_angle_publ_flag
O1 Yb1 O1 . 2_655 145.14(10) yes
O1 Yb1 O5 . . 86.36(6) yes
O1 Yb1 O5 2_655 . 79.04(6) ?
O1 Yb1 O5 . 2_655 79.04(6) yes
O1 Yb1 O5 2_655 2_655 86.36(6) ?
O5 Yb1 O5 . 2_655 129.90(10) yes
O1 Yb1 O3 . 2_655 77.00(7) yes
O1 Yb1 O3 2_655 2_655 130.85(6) ?
O5 Yb1 O3 . 2_655 143.85(6) yes
O5 Yb1 O3 2_655 2_655 78.41(7) ?
O1 Yb1 O3 . . 130.85(6) yes
O1 Yb1 O3 2_655 . 77.00(7) ?
O5 Yb1 O3 . . 78.41(7) yes
O5 Yb1 O3 2_655 . 143.85(6) ?
O3 Yb1 O3 2_655 . 88.51(9) yes
O1 Yb1 N1 . 2_655 134.72(6) yes
O1 Yb1 N1 2_655 2_655 65.66(7) ?
O5 Yb1 N1 . 2_655 138.90(7) yes
O5 Yb1 N1 2_655 2_655 70.03(7) ?
O3 Yb1 N1 2_655 2_655 65.21(7) ?
O3 Yb1 N1 . 2_655 73.88(7) yes
O1 Yb1 N1 . . 65.66(7) yes
O1 Yb1 N1 2_655 . 134.72(6) ?
O5 Yb1 N1 . . 70.03(7) yes
O5 Yb1 N1 2_655 . 138.90(7) ?
O3 Yb1 N1 2_655 . 73.88(7) ?
O3 Yb1 N1 . . 65.21(7) yes
N1 Yb1 N1 2_655 . 121.77(10) yes
O1 Yb1 N2 . . 72.57(5) yes
O1 Yb1 N2 2_655 . 72.57(5) ?
O5 Yb1 N2 . . 64.95(5) yes
O5 Yb1 N2 2_655 . 64.95(5) ?
O3 Yb1 N2 2_655 . 135.75(5) ?
O3 Yb1 N2 . . 135.75(5) yes
N1 Yb1 N2 2_655 . 119.12(5) ?
N1 Yb1 N2 . . 119.12(5) yes
C6 O1 Yb1 . . 124.61(16) ?
C7 O3 Yb1 . . 124.60(16) ?
C11 O5 Yb1 . . 125.40(16) ?
C1 N1 C5 . . 119.5(2) ?
C1 N1 Yb1 . . 119.58(17) ?
C5 N1 Yb1 . . 120.52(16) ?
C8 N2 C8 . 2_655 119.3(4) ?
C8 N2 Yb1 . . 120.34(18) ?
C8 N2 Yb1 2_655 . 120.34(18) ?
N1 C1 C2 . . 122.1(2) ?
N1 C1 C6 . . 113.9(2) ?
C2 C1 C6 . . 124.0(2) ?
C3 C2 C1 . . 118.3(2) ?
C3 C2 H2A . . 120.8 ?
C1 C2 H2A . . 120.8 ?
C2 C3 C4 . . 119.5(3) ?
C2 C3 H3A . . 120.2 ?
C4 C3 H3A . . 120.2 ?
C5 C4 C3 . . 118.2(3) ?
C5 C4 H4A . . 120.9 ?
C3 C4 H4A . . 120.9 ?
N1 C5 C4 . . 122.3(2) ?
N1 C5 C7 . . 114.0(2) ?
C4 C5 C7 . . 123.7(2) ?
O2 C6 O1 . . 125.4(2) ?
O2 C6 C1 . . 119.0(2) ?
O1 C6 C1 . . 115.6(2) ?
O4 C7 O3 . . 126.1(2) ?
O4 C7 C5 . . 118.5(2) ?
O3 C7 C5 . . 115.3(2) ?
N2 C8 C9 . . 122.3(3) ?
N2 C8 C11 . . 114.5(3) ?
C9 C8 C11 . . 123.2(2) ?
C8 C9 C10 . . 118.2(3) ?
C8 C9 H9A . . 120.9 ?
C10 C9 H9A . . 120.9 ?
C9 C10 C9 2_655 . 119.5(4) ?
C9 C10 H10A 2_655 . 120.3 ?
C9 C10 H10A . . 120.3 ?
O6 C11 O5 . . 126.1(3) ?
O6 C11 C8 . . 119.3(3) ?
O5 C11 C8 . . 114.6(2) ?
C16 N3 C12 . . 123.7(2) ?
C16 N3 H3N . . 112.9 ?
C12 N3 H3N . . 123.3 ?
C12 N4 H4NA . . 114.8 ?
C12 N4 H4NB . . 116.4 ?
H4NA N4 H4NB . . 124.4 ?
C16 N5 H5NA . . 123.9 ?
C16 N5 H5NB . . 119.9 ?
H5NA N5 H5NB . . 115.6 ?
N4 C12 N3 . . 117.1(3) ?
N4 C12 C13 . . 124.4(3) ?
N3 C12 C13 . . 118.4(3) ?
C14 C13 C12 . . 118.6(3) ?
C14 C13 H13A . . 120.7 ?
C12 C13 H13A . . 120.7 ?
C13 C14 C15 . . 122.3(3) ?
C13 C14 H14A . . 118.8 ?
C15 C14 H14A . . 118.8 ?
C16 C15 C14 . . 117.6(3) ?
C16 C15 H15A . . 121.2 ?
C14 C15 H15A . . 121.2 ?
N5 C16 N3 . . 117.3(3) ?
N5 C16 C15 . . 123.5(3) ?
N3 C16 C15 . . 119.2(3) ?
H1WA O1W H1WB . . 109.9 ?
H1WA O1W H1WC . . 100.5 ?
H1WB O1W H1WC . . 90.7 ?
H2WA O2W H2WB . . 106.0 ?

loop_
_geom_bond_atom_site_label_1
_geom_bond_atom_site_label_2
_geom_bond_site_symmetry_2
_geom_bond_distance
_geom_bond_publ_flag
Yb1 O1 . 2.3513(17) yes
Yb1 O1 2_655 2.3513(17) ?
Yb1 O5 . 2.3768(18) yes
Yb1 O5 2_655 2.3768(18) ?
Yb1 O3 2_655 2.3799(19) ?
Yb1 O3 . 2.3799(19) yes
Yb1 N1 2_655 2.447(2) ?
Yb1 N1 . 2.447(2) yes
Yb1 N2 . 2.465(3) yes
O1 C6 . 1.273(3) ?
O2 C6 . 1.241(3) ?
O3 C7 . 1.275(3) ?
O4 C7 . 1.239(3) ?
O5 C11 . 1.287(3) ?
O6 C11 . 1.225(3) ?
N1 C1 . 1.330(3) ?
N1 C5 . 1.332(3) ?
N2 C8 . 1.334(3) ?
N2 C8 2_655 1.334(3) ?
C1 C2 . 1.389(4) ?
C1 C6 . 1.507(4) ?
C2 C3 . 1.382(4) ?
C2 H2A . 0.9500 ?
C3 C4 . 1.391(4) ?
C3 H3A . 0.950 ?
C4 C5 . 1.383(4) ?
C4 H4A . 0.950 ?
C5 C7 . 1.510(4) ?
C8 C9 . 1.383(4) ?
C8 C11 . 1.511(4) ?
C9 C10 . 1.389(4) ?
C9 H9A . 0.950 ?
C10 C9 2_655 1.389(4) ?
C10 H10A . 0.950 ?
N3 C16 . 1.352(4) ?
N3 C12 . 1.358(4) ?
N3 H3N . 0.905 ?
N4 C12 . 1.339(4) ?
N4 H4NA . 0.864 ?
N4 H4NB . 0.960 ?
N5 C16 . 1.340(4) ?
N5 H5NA . 0.911 ?
N5 H5NB . 0.818 ?
C12 C13 . 1.395(4) ?
C13 C14 . 1.372(5) ?
C13 H13A . 0.950 ?
C14 C15 . 1.396(5) ?
C14 H14A . 0.950 ?
C15 C16 . 1.393(4) ?
C15 H15A . 0.950 ?
O1W H1WA . 0.721 ?
O1W H1WB . 0.937 ?
O1W H1WC . 1.222 ?
O2W H2WA . 0.898 ?
O2W H2WB . 0.870 ?

loop_
_geom_torsion_atom_site_label_1
_geom_torsion_atom_site_label_2
_geom_torsion_atom_site_label_3
_geom_torsion_atom_site_label_4
_geom_torsion_site_symmetry_1
_geom_torsion_site_symmetry_4
_geom_torsion
O1 Yb1 O1 C6 2_655 . 134.6(2)
O5 Yb1 O1 C6 . . 69.7(2)
O5 Yb1 O1 C6 2_655 . -158.5(2)
O3 Yb1 O1 C6 2_655 . -78.0(2)
O3 Yb1 O1 C6 . . -1.6(2)
N1 Yb1 O1 C6 2_655 . -111.4(2)
N1 Yb1 O1 C6 . . 0.00(19)
N2 Yb1 O1 C6 . . 134.6(2)
O1 Yb1 O3 C7 . . 0.6(2)
O1 Yb1 O3 C7 2_655 . -155.4(2)
O5 Yb1 O3 C7 . . -74.1(2)
O5 Yb1 O3 C7 2_655 . 139.86(19)
O3 Yb1 O3 C7 2_655 . 72.0(2)
N1 Yb1 O3 C7 2_655 . 136.6(2)
N1 Yb1 O3 C7 . . -0.93(19)
N2 Yb1 O3 C7 . . -108.03(19)
O1 Yb1 O5 C11 . . 68.33(19)
O1 Yb1 O5 C11 2_655 . -79.86(19)
O5 Yb1 O5 C11 2_655 . -4.11(17)
O3 Yb1 O5 C11 2_655 . 130.36(19)
O3 Yb1 O5 C11 . . -158.7(2)
N1 Yb1 O5 C11 2_655 . -110.5(2)
N1 Yb1 O5 C11 . . 133.7(2)
N2 Yb1 O5 C11 . . -4.11(17)
O1 Yb1 N1 C1 . . 5.33(18)
O1 Yb1 N1 C1 2_655 . -139.71(17)
O5 Yb1 N1 C1 . . -89.85(19)
O5 Yb1 N1 C1 2_655 . 38.6(2)
O3 Yb1 N1 C1 2_655 . 88.08(19)
O3 Yb1 N1 C1 . . -176.0(2)
N1 Yb1 N1 C1 2_655 . 134.3(2)
N2 Yb1 N1 C1 . . -45.7(2)
O1 Yb1 N1 C5 . . 178.2(2)
O1 Yb1 N1 C5 2_655 . 33.2(2)
O5 Yb1 N1 C5 . . 83.06(19)
O5 Yb1 N1 C5 2_655 . -148.50(17)
O3 Yb1 N1 C5 2_655 . -99.0(2)
O3 Yb1 N1 C5 . . -3.06(18)
N1 Yb1 N1 C5 2_655 . -52.83(18)
N2 Yb1 N1 C5 . . 127.17(18)
O1 Yb1 N2 C8 . . -90.74(13)
O1 Yb1 N2 C8 2_655 . 89.26(13)
O5 Yb1 N2 C8 . . 3.47(13)
O5 Yb1 N2 C8 2_655 . -176.53(13)
O3 Yb1 N2 C8 2_655 . -139.43(14)
O3 Yb1 N2 C8 . . 40.57(14)
N1 Yb1 N2 C8 2_655 . 137.24(14)
N1 Yb1 N2 C8 . . -42.76(14)
O1 Yb1 N2 C8 . 2_655 89.26(13)
O1 Yb1 N2 C8 2_655 2_655 -90.74(13)
O5 Yb1 N2 C8 . 2_655 -176.53(13)
O5 Yb1 N2 C8 2_655 2_655 3.47(13)
O3 Yb1 N2 C8 2_655 2_655 40.57(14)
O3 Yb1 N2 C8 . 2_655 -139.43(14)
N1 Yb1 N2 C8 2_655 2_655 -42.76(14)
N1 Yb1 N2 C8 . 2_655 137.24(14)
C5 N1 C1 C2 . . -1.5(4)
Yb1 N1 C1 C2 . . 171.4(2)
C5 N1 C1 C6 . . 177.8(2)
Yb1 N1 C1 C6 . . -9.2(3)
N1 C1 C2 C3 . . 1.1(4)
C6 C1 C2 C3 . . -178.2(3)
C1 C2 C3 C4 . . 0.6(4)
C2 C3 C4 C5 . . -1.7(4)
C1 N1 C5 C4 . . 0.3(4)
Yb1 N1 C5 C4 . . -172.6(2)
C1 N1 C5 C7 . . 178.9(2)
Yb1 N1 C5 C7 . . 6.0(3)
C3 C4 C5 N1 . . 1.2(4)
C3 C4 C5 C7 . . -177.2(3)
Yb1 O1 C6 O2 . . 174.7(2)
Yb1 O1 C6 C1 . . -4.5(3)
N1 C1 C6 O2 . . -170.4(2)
C2 C1 C6 O2 . . 9.0(4)
N1 C1 C6 O1 . . 8.9(3)
C2 C1 C6 O1 . . -171.8(3)
Yb1 O3 C7 O4 . . -175.2(2)
Yb1 O3 C7 C5 . . 4.2(3)
N1 C5 C7 O4 . . 173.0(2)
C4 C5 C7 O4 . . -8.5(4)
N1 C5 C7 O3 . . -6.5(3)
C4 C5 C7 O3 . . 172.1(3)
C8 N2 C8 C9 2_655 . -1.51(18)
Yb1 N2 C8 C9 . . 178.49(18)
C8 N2 C8 C11 2_655 . 177.1(2)
Yb1 N2 C8 C11 . . -2.9(2)
N2 C8 C9 C10 . . 2.9(4)
C11 C8 C9 C10 . . -175.6(2)
C8 C9 C10 C9 . 2_655 -1.39(17)
Yb1 O5 C11 O6 . . -175.4(2)
Yb1 O5 C11 C8 . . 4.2(3)
N2 C8 C11 O6 . . 179.0(2)
C9 C8 C11 O6 . . -2.4(4)
N2 C8 C11 O5 . . -0.6(3)
C9 C8 C11 O5 . . 178.0(2)
C16 N3 C12 N4 . . -175.8(3)
C16 N3 C12 C13 . . 2.6(4)
N4 C12 C13 C14 . . 177.0(3)
N3 C12 C13 C14 . . -1.3(4)
C12 C13 C14 C15 . . -0.1(5)
C13 C14 C15 C16 . . 0.4(5)
C12 N3 C16 N5 . . 176.7(3)
C12 N3 C16 C15 . . -2.4(4)
C14 C15 C16 N5 . . -178.2(3)
C14 C15 C16 N3 . . 0.8(4)
